data_1559721
loop_
_publ_author_name
'Kaufmann, Sebastian'
'Kr\"atschmer, Frederic'
'K\"oppe, Ralf'
'Schon, Thorben'
'Schoo, Christoph'
'Roesky, Peter W.'

_publ_section_title
;
 A cyclopentadienyl functionalized silylene -- a flexible ligand for Si-
 and C-coordination
;
_journal_issue 46
_journal_name_full 'Chemical Science'
_journal_page_first 12446
_journal_page_last 12452
_journal_paper_doi 10.1039/D0SC04174B
_journal_volume 11
_journal_year 2020
_chemical_formula_moiety 'C32 H48 Cl N2 Rh Si'
_chemical_formula_sum 'C32 H48 Cl N2 Rh Si'
_chemical_formula_weight 627.17
_space_group_crystal_system monoclinic
_space_group_IT_number 14
_space_group_name_Hall '-P 2yn'
_space_group_name_H-M_alt 'P 1 21/n 1'
_atom_sites_solution_hydrogens geom
_audit_creation_date 2020-03-24
_audit_creation_method
;
Olex2 1.2
(compiled 2018.05.29 svn.r3508 for OlexSys, GUI svn.r5506)
;
_audit_update_record
;
2020-07-29 deposited with the CCDC.	2020-10-13 downloaded from the CCDC.
;
_cell_angle_alpha 90
_cell_angle_beta 101.761(5)
_cell_angle_gamma 90
_cell_formula_units_Z 4
_cell_length_a 11.4019(6)
_cell_length_b 20.6248(10)
_cell_length_c 13.6772(9)
_cell_measurement_reflns_used 23361
_cell_measurement_temperature 150
_cell_measurement_theta_max 29.66
_cell_measurement_theta_min 1.81
_cell_volume 3148.8(3)
_computing_molecular_graphics 'Olex2 (Dolomanov et al., 2009)'
_computing_publication_material 'Olex2 (Dolomanov et al., 2009)'
_computing_structure_refinement 'ShelXL (Sheldrick, 2015)'
_computing_structure_solution 'ShelXT (Sheldrick, 2015)'
_diffrn_ambient_temperature 150
_diffrn_detector 'image plate (34cm diameter)'
_diffrn_detector_area_resol_mean 6.67
_diffrn_detector_type 'STOE image plate'
_diffrn_measured_fraction_theta_full 0.988
_diffrn_measured_fraction_theta_max 0.986
_diffrn_measurement_device 'two-circle goniometer'
_diffrn_measurement_device_type 'IPDS 150K'
_diffrn_measurement_method '\w scans'
_diffrn_radiation_collimation '0.5mm monocapillary'
_diffrn_radiation_monochromator 'plane graphite'
_diffrn_radiation_type MoK\a
_diffrn_radiation_wavelength 0.71073
_diffrn_reflns_av_R_equivalents 0.0179
_diffrn_reflns_av_unetI/netI 0.0249
_diffrn_reflns_Laue_measured_fraction_full 0.988
_diffrn_reflns_Laue_measured_fraction_max 0.986
_diffrn_reflns_limit_h_max 15
_diffrn_reflns_limit_h_min -15
_diffrn_reflns_limit_k_max 28
_diffrn_reflns_limit_k_min -26
_diffrn_reflns_limit_l_max 18
_diffrn_reflns_limit_l_min -18
_diffrn_reflns_number 20489
_diffrn_reflns_point_group_measured_fraction_full 0.988
_diffrn_reflns_point_group_measured_fraction_max 0.986
_diffrn_reflns_theta_full 25.242
_diffrn_reflns_theta_max 29.506
_diffrn_reflns_theta_min 1.813
_diffrn_source 'sealed tube, 12x0.4mm long-fine focus'
_exptl_absorpt_coefficient_mu 0.688
_exptl_absorpt_correction_T_max 0.9146
_exptl_absorpt_correction_T_min 0.8196
_exptl_absorpt_correction_type multi-scan
_exptl_absorpt_process_details
;
STOE X-Red32, absorption correction by Gaussian integration, analogous to
P. Coppens, "The Evaluation of Absorption and Extinction in Single-Crystal
Structure Analysis", published in
F. R. Ahmed (Editor), "Crystallographic Computing",
Munksgaard, Copenhagen (1970), 255 - 270
;
_exptl_crystal_colour yellow
_exptl_crystal_colour_primary yellow
_exptl_crystal_density_diffrn 1.323
_exptl_crystal_description prism
_exptl_crystal_F_000 1320
_exptl_crystal_size_max 0.314
_exptl_crystal_size_mid 0.302
_exptl_crystal_size_min 0.28
_refine_diff_density_max 0.493
_refine_diff_density_min -0.410
_refine_diff_density_rms 0.065
_refine_ls_extinction_method none
_refine_ls_goodness_of_fit_ref 1.054
_refine_ls_hydrogen_treatment constr
_refine_ls_matrix_type full
_refine_ls_number_parameters 354
_refine_ls_number_reflns 8650
_refine_ls_number_restraints 0
_refine_ls_restrained_S_all 1.054
_refine_ls_R_factor_all 0.0385
_refine_ls_R_factor_gt 0.0267
_refine_ls_shift/su_max 0.005
_refine_ls_shift/su_mean 0.000
_refine_ls_structure_factor_coef Fsqd
_refine_ls_weighting_details 'w=1/[\s^2^(Fo^2^)+(0.0379P)^2^+1.0620P] where P=(Fo^2^+2Fc^2^)/3'
_refine_ls_weighting_scheme calc
_refine_ls_wR_factor_gt 0.0675
_refine_ls_wR_factor_ref 0.0713
_reflns_Friedel_coverage 0.000
_reflns_number_gt 7018
_reflns_number_total 8650
_reflns_threshold_expression 'I > 2\s(I)'
_cod_data_source_file d0sc04174b2.cif
_cod_data_source_block skp205
_cod_database_code 1559721
_shelx_shelxl_version_number 2018/3
_shelx_space_group_comment
;
The symmetry employed for this shelxl refinement is uniquely defined
by the following loop, which should always be used as a source of
symmetry information in preference to the above space-group names.
They are only intended as comments.
;
_shelx_estimated_absorpt_t_max 0.831
_shelx_estimated_absorpt_t_min 0.813
_olex2_refinement_description
;
1. Fixed Uiso
 At 1.2 times of:
  All C(H) groups, All C(H,H) groups, All C(H,H,H,H) groups
 At 1.5 times of:
  All C(H,H,H) groups
2. Others
 Sof(H31C)=Sof(H31D)=Sof(C32B)=Sof(H32C)=Sof(H32D)=1-FVAR(1)
 Sof(H31A)=Sof(H31B)=Sof(C32A)=Sof(H32A)=Sof(H32B)=FVAR(1)
3.a Ternary CH refined with riding coordinates:
 C1(H1), C25(H25), C26(H26), C29(H29), C30(H30)
3.b Secondary CH2 refined with riding coordinates:
 C27(H27A,H27B), C28(H28A,H28B), C31(H31C,H31D), C31(H31A,H31B), C32A(H32A,
 H32B), C32B(H32C,H32D)
3.c Aromatic/amide H refined with riding coordinates:
 C12(H12), C13(H13), C14(H14), C15(H15), C16(H16)
3.d Idealised Me refined as rotating group:
 C6(H6A,H6B,H6C), C7(H7A,H7B,H7C), C8(H8A,H8B,H8C), C9(H9A,H9B,H9C), C18(H18A,
 H18B,H18C), C19(H19A,H19B,H19C), C20(H20A,H20B,H20C), C22(H22A,H22B,H22C),
 C23(H23A,H23B,H23C), C24(H24A,H24B,H24C)
;
_olex2_submission_special_instructions 'No special instructions were received'

loop_
_space_group_symop_operation_xyz
'x, y, z'
'-x+1/2, y+1/2, -z+1/2'
'-x, -y, -z'
'x-1/2, -y-1/2, z-1/2'

loop_
_atom_site_label
_atom_site_type_symbol
_atom_site_fract_x
_atom_site_fract_y
_atom_site_fract_z
_atom_site_U_iso_or_equiv
_atom_site_adp_type
_atom_site_occupancy
_atom_site_site_symmetry_order
_atom_site_calc_flag
_atom_site_refinement_flags_posn
_atom_site_refinement_flags_adp
_atom_site_refinement_flags_occupancy
_atom_site_disorder_assembly
_atom_site_disorder_group
Rh1 Rh 0.54204(2) 0.66810(2) 0.66331(2) 0.01768(4) Uani 1 1 d . . . . .
Cl1 Cl 0.53865(4) 0.74515(2) 0.79210(4) 0.03025(10) Uani 1 1 d . . . . .
Si1 Si 0.74635(4) 0.68004(2) 0.69337(3) 0.01593(9) Uani 1 1 d . . . . .
N1 N 0.82472(12) 0.62184(7) 0.78781(11) 0.0198(3) Uani 1 1 d . . . . .
N2 N 0.84507(11) 0.62829(6) 0.63531(10) 0.0168(3) Uani 1 1 d . . . . .
C1 C 0.82090(15) 0.76310(8) 0.71781(14) 0.0226(3) Uani 1 1 d . . . . .
H1 H 0.796142 0.782044 0.777803 0.027 Uiso 1 1 calc R . . . .
C2 C 0.78094(17) 0.80931(8) 0.63145(15) 0.0268(4) Uani 1 1 d . . . . .
C3 C 0.8786(2) 0.83293(10) 0.6030(2) 0.0419(5) Uani 1 1 d . . . . .
C4 C 0.9865(2) 0.80603(11) 0.6673(2) 0.0482(6) Uani 1 1 d . . . . .
C5 C 0.95506(17) 0.76626(9) 0.73499(18) 0.0348(5) Uani 1 1 d . . . . .
C6 C 0.65310(19) 0.82265(10) 0.58546(16) 0.0336(4) Uani 1 1 d . . . . .
H6A H 0.614528 0.782546 0.556858 0.050 Uiso 1 1 calc GR . . . .
H6B H 0.648971 0.855179 0.532646 0.050 Uiso 1 1 calc GR . . . .
H6C H 0.611763 0.838986 0.636651 0.050 Uiso 1 1 calc GR . . . .
C7 C 0.8827(3) 0.87745(14) 0.5164(3) 0.0701(9) Uani 1 1 d . . . . .
H7A H 0.916124 0.854121 0.465940 0.105 Uiso 1 1 calc GR . . . .
H7B H 0.933244 0.915018 0.540002 0.105 Uiso 1 1 calc GR . . . .
H7C H 0.801472 0.892171 0.486986 0.105 Uiso 1 1 calc GR . . . .
C8 C 1.1115(3) 0.82278(16) 0.6550(4) 0.0924(14) Uani 1 1 d . . . . .
H8A H 1.119779 0.812488 0.586816 0.139 Uiso 1 1 calc GR . . . .
H8B H 1.169851 0.797586 0.702635 0.139 Uiso 1 1 calc GR . . . .
H8C H 1.125988 0.869162 0.667628 0.139 Uiso 1 1 calc GR . . . .
C9 C 1.0382(2) 0.73117(11) 0.8165(2) 0.0553(8) Uani 1 1 d . . . . .
H9A H 1.012494 0.737855 0.879926 0.083 Uiso 1 1 calc GR . . . .
H9B H 1.119714 0.747911 0.821965 0.083 Uiso 1 1 calc GR . . . .
H9C H 1.036898 0.684731 0.801147 0.083 Uiso 1 1 calc GR . . . .
C10 C 0.87392(14) 0.59274(8) 0.71872(12) 0.0172(3) Uani 1 1 d . . . . .
C11 C 0.94195(15) 0.53081(8) 0.73094(13) 0.0204(3) Uani 1 1 d . . . . .
C12 C 0.88157(17) 0.47280(9) 0.70502(14) 0.0271(4) Uani 1 1 d . . . . .
H12 H 0.798304 0.473281 0.676535 0.033 Uiso 1 1 calc R . . . .
C13 C 0.9422(2) 0.41427(9) 0.72052(15) 0.0320(4) Uani 1 1 d . . . . .
H13 H 0.900685 0.374759 0.702131 0.038 Uiso 1 1 calc R . . . .
C14 C 1.0630(2) 0.41348(10) 0.76272(15) 0.0336(4) Uani 1 1 d . . . . .
H14 H 1.104116 0.373291 0.774611 0.040 Uiso 1 1 calc R . . . .
C15 C 1.12402(17) 0.47067(10) 0.78765(15) 0.0306(4) Uani 1 1 d . . . . .
H15 H 1.207374 0.469720 0.815774 0.037 Uiso 1 1 calc R . . . .
C16 C 1.06456(16) 0.52987(9) 0.77195(14) 0.0252(4) Uani 1 1 d . . . . .
H16 H 1.106994 0.569265 0.788982 0.030 Uiso 1 1 calc R . . . .
C17 C 0.88938(14) 0.62351(8) 0.54079(12) 0.0193(3) Uani 1 1 d . . . . .
C18 C 0.84908(19) 0.56009(9) 0.48685(15) 0.0303(4) Uani 1 1 d . . . . .
H18A H 0.887643 0.523564 0.526707 0.045 Uiso 1 1 calc GR . . . .
H18B H 0.871832 0.559982 0.421510 0.045 Uiso 1 1 calc GR . . . .
H18C H 0.761888 0.555999 0.477683 0.045 Uiso 1 1 calc GR . . . .
C19 C 1.02585(16) 0.62933(11) 0.56084(16) 0.0332(4) Uani 1 1 d . . . . .
H19A H 1.050604 0.669026 0.598848 0.050 Uiso 1 1 calc GR . . . .
H19B H 1.052612 0.631017 0.497195 0.050 Uiso 1 1 calc GR . . . .
H19C H 1.061810 0.591677 0.599332 0.050 Uiso 1 1 calc GR . . . .
C20 C 0.83581(17) 0.68073(9) 0.47571(14) 0.0281(4) Uani 1 1 d . . . . .
H20A H 0.748205 0.678775 0.464448 0.042 Uiso 1 1 calc GR . . . .
H20B H 0.861043 0.678665 0.411442 0.042 Uiso 1 1 calc GR . . . .
H20C H 0.863845 0.721428 0.509526 0.042 Uiso 1 1 calc GR . . . .
C21 C 0.80408(18) 0.59823(11) 0.88551(14) 0.0327(4) Uani 1 1 d . . . . .
C22 C 0.6873(2) 0.56036(14) 0.8695(2) 0.0534(7) Uani 1 1 d . . . . .
H22A H 0.622012 0.587377 0.833268 0.080 Uiso 1 1 calc GR . . . .
H22B H 0.670114 0.548110 0.934411 0.080 Uiso 1 1 calc GR . . . .
H22C H 0.694554 0.521187 0.830654 0.080 Uiso 1 1 calc GR . . . .
C23 C 0.9066(2) 0.55599(12) 0.94074(15) 0.0395(5) Uani 1 1 d . . . . .
H23A H 0.906994 0.514622 0.905549 0.059 Uiso 1 1 calc GR . . . .
H23B H 0.895518 0.547900 1.008883 0.059 Uiso 1 1 calc GR . . . .
H23C H 0.982965 0.578348 0.943189 0.059 Uiso 1 1 calc GR . . . .
C24 C 0.7965(3) 0.65871(13) 0.94844(17) 0.0549(7) Uani 1 1 d . . . . .
H24A H 0.873839 0.681196 0.961060 0.082 Uiso 1 1 calc GR . . . .
H24B H 0.776540 0.646041 1.012161 0.082 Uiso 1 1 calc GR . . . .
H24C H 0.734262 0.687683 0.912474 0.082 Uiso 1 1 calc GR . . . .
C25 C 0.34051(16) 0.67624(11) 0.60499(17) 0.0360(5) Uani 1 1 d . . . . .
H25 H 0.309484 0.718127 0.626445 0.043 Uiso 1 1 calc R . . A .
C26 C 0.35877(16) 0.63286(10) 0.68115(17) 0.0320(4) Uani 1 1 d . . . . .
H26 H 0.333978 0.648463 0.743138 0.038 Uiso 1 1 calc R . . . .
C27 C 0.3559(3) 0.56072(12) 0.6687(3) 0.0683(10) Uani 1 1 d . . . . .
H27A H 0.354984 0.541066 0.734534 0.082 Uiso 1 1 calc R . . . .
H27B H 0.279321 0.549115 0.623625 0.082 Uiso 1 1 calc R . . . .
C28 C 0.4531(2) 0.53046(10) 0.6296(2) 0.0469(6) Uani 1 1 d . . . . .
H28A H 0.417031 0.506297 0.568261 0.056 Uiso 1 1 calc R . . . .
H28B H 0.492764 0.498298 0.679200 0.056 Uiso 1 1 calc R . . . .
C29 C 0.54865(15) 0.57467(8) 0.60486(15) 0.0250(4) Uani 1 1 d . . . . .
H29 H 0.630650 0.555141 0.618814 0.030 Uiso 1 1 calc R . . . .
C30 C 0.52978(15) 0.61937(9) 0.52610(14) 0.0257(4) Uani 1 1 d . . . . .
H30 H 0.600832 0.625794 0.494700 0.031 Uiso 1 1 calc R . . . .
C31 C 0.41038(19) 0.63024(15) 0.45535(18) 0.0490(6) Uani 1 1 d . . . . .
H31C H 0.419972 0.666721 0.410585 0.059 Uiso 0.564(15) 1 calc R . P B 2
H31D H 0.391809 0.591105 0.413132 0.059 Uiso 0.564(15) 1 calc R . P B 2
H31A H 0.425829 0.648098 0.391980 0.059 Uiso 0.436(15) 1 calc R . P B 1
H31B H 0.370584 0.587721 0.440081 0.059 Uiso 0.436(15) 1 calc R . P B 1
C32A C 0.3269(6) 0.6742(5) 0.4928(4) 0.0277(15) Uani 0.436(15) 1 d . . P B 1
H32A H 0.243895 0.660890 0.463038 0.033 Uiso 0.436(15) 1 calc R . P B 1
H32B H 0.338316 0.718639 0.468895 0.033 Uiso 0.436(15) 1 calc R . P B 1
C32B C 0.3072(4) 0.6441(5) 0.4998(4) 0.0346(15) Uani 0.564(15) 1 d . . P B 2
H32C H 0.263907 0.603157 0.505483 0.042 Uiso 0.564(15) 1 calc R . P B 2
H32D H 0.252100 0.673289 0.454661 0.042 Uiso 0.564(15) 1 calc R . P B 2

loop_
_atom_site_aniso_label
_atom_site_aniso_U_11
_atom_site_aniso_U_22
_atom_site_aniso_U_33
_atom_site_aniso_U_23
_atom_site_aniso_U_13
_atom_site_aniso_U_12
Rh1 0.01343(6) 0.01742(6) 0.02269(7) -0.00180(5) 0.00490(4) 0.00049(5)
Cl1 0.0321(2) 0.0243(2) 0.0371(3) -0.00941(17) 0.01334(19) 0.00080(17)
Si1 0.01422(19) 0.0173(2) 0.0160(2) -0.00109(15) 0.00234(15) 0.00034(15)
N1 0.0199(6) 0.0225(7) 0.0166(7) 0.0019(5) 0.0031(5) 0.0042(5)
N2 0.0142(6) 0.0204(6) 0.0162(7) 0.0004(5) 0.0038(5) 0.0007(5)
C1 0.0203(8) 0.0196(7) 0.0260(9) -0.0045(6) -0.0002(7) -0.0015(6)
C2 0.0337(9) 0.0177(7) 0.0292(10) -0.0014(7) 0.0067(8) 0.0008(7)
C3 0.0469(13) 0.0260(10) 0.0574(15) 0.0042(9) 0.0216(11) -0.0044(9)
C4 0.0300(11) 0.0297(11) 0.088(2) -0.0026(11) 0.0199(12) -0.0090(9)
C5 0.0206(8) 0.0241(9) 0.0553(14) -0.0092(8) -0.0025(8) -0.0054(7)
C6 0.0381(11) 0.0319(10) 0.0280(10) 0.0053(8) 0.0001(8) 0.0078(8)
C7 0.086(2) 0.0521(16) 0.084(2) 0.0258(15) 0.0457(19) -0.0062(15)
C8 0.0394(15) 0.058(2) 0.187(5) 0.013(2) 0.042(2) -0.0164(13)
C9 0.0292(11) 0.0374(12) 0.084(2) -0.0055(12) -0.0249(12) -0.0031(9)
C10 0.0144(7) 0.0187(7) 0.0182(8) -0.0002(6) 0.0026(6) -0.0013(6)
C11 0.0224(8) 0.0209(8) 0.0187(8) 0.0018(6) 0.0058(6) 0.0039(6)
C12 0.0307(9) 0.0238(8) 0.0262(10) 0.0029(7) 0.0042(7) 0.0006(7)
C13 0.0496(12) 0.0205(8) 0.0268(10) 0.0019(7) 0.0098(9) 0.0023(8)
C14 0.0501(12) 0.0288(9) 0.0258(10) 0.0088(7) 0.0169(9) 0.0184(9)
C15 0.0282(9) 0.0409(11) 0.0247(10) 0.0109(8) 0.0102(7) 0.0152(8)
C16 0.0226(8) 0.0278(9) 0.0258(9) 0.0039(7) 0.0067(7) 0.0038(7)
C17 0.0171(7) 0.0249(8) 0.0175(8) -0.0002(6) 0.0069(6) -0.0007(6)
C18 0.0387(10) 0.0316(9) 0.0232(10) -0.0062(7) 0.0122(8) -0.0020(8)
C19 0.0181(8) 0.0523(12) 0.0317(11) 0.0029(9) 0.0108(7) -0.0013(8)
C20 0.0300(9) 0.0331(10) 0.0234(9) 0.0063(7) 0.0106(7) 0.0037(7)
C21 0.0350(10) 0.0465(11) 0.0191(9) 0.0109(8) 0.0115(8) 0.0157(9)
C22 0.0398(12) 0.0762(18) 0.0494(15) 0.0375(13) 0.0216(11) 0.0064(12)
C23 0.0457(12) 0.0543(13) 0.0193(10) 0.0112(9) 0.0084(9) 0.0226(10)
C24 0.0738(18) 0.0719(17) 0.0208(11) 0.0016(10) 0.0141(11) 0.0413(14)
C25 0.0157(8) 0.0526(13) 0.0397(12) -0.0037(9) 0.0053(8) 0.0110(8)
C26 0.0191(8) 0.0329(10) 0.0486(13) -0.0078(8) 0.0175(8) -0.0042(7)
C27 0.0567(16) 0.0338(12) 0.134(3) -0.0174(15) 0.0645(18) -0.0197(11)
C28 0.0387(12) 0.0235(10) 0.0847(19) -0.0028(10) 0.0270(12) -0.0060(9)
C29 0.0190(8) 0.0198(8) 0.0371(11) -0.0085(7) 0.0082(7) -0.0017(6)
C30 0.0173(8) 0.0326(9) 0.0269(9) -0.0083(7) 0.0038(7) -0.0007(7)
C31 0.0278(10) 0.0817(18) 0.0326(12) -0.0105(12) -0.0059(9) 0.0143(11)
C32A 0.016(2) 0.031(4) 0.033(3) 0.003(2) -0.0023(17) -0.003(2)
C32B 0.0152(17) 0.050(4) 0.036(2) -0.002(2) -0.0011(14) -0.0035(19)

loop_
_atom_type_symbol
_atom_type_description
_atom_type_scat_dispersion_real
_atom_type_scat_dispersion_imag
_atom_type_scat_source
C C 0.0033 0.0016 'International Tables Vol C Tables 4.2.6.8 and 6.1.1.4'
H H 0.0000 0.0000 'International Tables Vol C Tables 4.2.6.8 and 6.1.1.4'
Cl Cl 0.1484 0.1585 'International Tables Vol C Tables 4.2.6.8 and 6.1.1.4'
N N 0.0061 0.0033 'International Tables Vol C Tables 4.2.6.8 and 6.1.1.4'
Rh Rh -1.1178 0.9187 'International Tables Vol C Tables 4.2.6.8 and 6.1.1.4'
Si Si 0.0817 0.0704 'International Tables Vol C Tables 4.2.6.8 and 6.1.1.4'

loop_
_geom_angle_atom_site_label_1
_geom_angle_atom_site_label_2
_geom_angle_atom_site_label_3
_geom_angle
_geom_angle_site_symmetry_1
_geom_angle_site_symmetry_3
_geom_angle_publ_flag
Si1 Rh1 Cl1 87.982(17) . . ?
C25 Rh1 Cl1 92.44(6) . . ?
C25 Rh1 Si1 165.65(6) . . ?
C26 Rh1 Cl1 88.86(5) . . ?
C26 Rh1 Si1 159.61(6) . . ?
C26 Rh1 C25 34.68(8) . . ?
C29 Rh1 Cl1 154.83(6) . . ?
C29 Rh1 Si1 93.03(5) . . ?
C29 Rh1 C25 92.65(7) . . ?
C29 Rh1 C26 81.49(7) . . ?
C29 Rh1 C30 38.95(7) . . ?
C30 Rh1 Cl1 165.84(5) . . ?
C30 Rh1 Si1 95.24(5) . . ?
C30 Rh1 C25 81.05(7) . . ?
C30 Rh1 C26 92.72(7) . . ?
N1 Si1 Rh1 112.51(5) . . ?
N1 Si1 C1 108.93(7) . . ?
N2 Si1 Rh1 123.17(5) . . ?
N2 Si1 N1 71.07(6) . . ?
N2 Si1 C1 107.78(7) . . ?
C1 Si1 Rh1 121.77(6) . . ?
C10 N1 Si1 90.59(10) . . ?
C10 N1 C21 130.97(15) . . ?
C21 N1 Si1 134.17(12) . . ?
C10 N2 Si1 90.89(10) . . ?
C10 N2 C17 129.61(14) . . ?
C17 N2 Si1 139.42(11) . . ?
C2 C1 Si1 112.05(12) . . ?
C5 C1 Si1 117.97(12) . . ?
C5 C1 C2 103.29(16) . . ?
C3 C2 C1 108.58(18) . . ?
C3 C2 C6 127.43(19) . . ?
C6 C2 C1 123.94(17) . . ?
C2 C3 C4 109.4(2) . . ?
C2 C3 C7 127.5(2) . . ?
C4 C3 C7 123.0(2) . . ?
C3 C4 C8 122.8(3) . . ?
C5 C4 C3 109.61(19) . . ?
C5 C4 C8 127.6(3) . . ?
C4 C5 C1 109.06(19) . . ?
C4 C5 C9 126.4(2) . . ?
C9 C5 C1 124.5(2) . . ?
N1 C10 N2 106.92(14) . . ?
N1 C10 C11 126.26(15) . . ?
N2 C10 C11 126.74(15) . . ?
C12 C11 C10 119.42(15) . . ?
C12 C11 C16 119.59(16) . . ?
C16 C11 C10 120.93(15) . . ?
C13 C12 C11 120.36(18) . . ?
C14 C13 C12 119.87(18) . . ?
C15 C14 C13 120.29(17) . . ?
C14 C15 C16 120.50(18) . . ?
C15 C16 C11 119.37(18) . . ?
N2 C17 C18 110.83(14) . . ?
N2 C17 C19 110.69(14) . . ?
N2 C17 C20 106.83(13) . . ?
C18 C17 C19 110.44(15) . . ?
C18 C17 C20 109.58(15) . . ?
C20 C17 C19 108.37(15) . . ?
N1 C21 C22 109.50(17) . . ?
N1 C21 C23 112.71(16) . . ?
N1 C21 C24 106.06(18) . . ?
C22 C21 C23 109.70(19) . . ?
C22 C21 C24 110.6(2) . . ?
C24 C21 C23 108.20(18) . . ?
C26 C25 Rh1 72.35(11) . . ?
C26 C25 C32A 136.8(4) . . ?
C26 C25 C32B 113.5(4) . . ?
C32A C25 Rh1 103.9(3) . . ?
C32B C25 Rh1 109.27(18) . . ?
C25 C26 Rh1 72.97(11) . . ?
C25 C26 C27 124.8(2) . . ?
C27 C26 Rh1 107.74(13) . . ?
C28 C27 C26 117.68(19) . . ?
C27 C28 C29 117.27(18) . . ?
C28 C29 Rh1 112.74(13) . . ?
C30 C29 Rh1 71.09(10) . . ?
C30 C29 C28 124.37(18) . . ?
C29 C30 Rh1 69.96(10) . . ?
C29 C30 C31 124.39(19) . . ?
C31 C30 Rh1 112.66(13) . . ?
C32A C31 C30 115.3(3) . . ?
C32B C31 C30 117.3(2) . . ?
C31 C32A C25 115.3(4) . . ?
C31 C32B C25 113.8(3) . . ?

loop_
_geom_bond_atom_site_label_1
_geom_bond_atom_site_label_2
_geom_bond_distance
_geom_bond_site_symmetry_2
_geom_bond_publ_flag
Rh1 Cl1 2.3785(5) . ?
Rh1 Si1 2.2947(5) . ?
Rh1 C25 2.2797(18) . ?
Rh1 C26 2.2721(18) . ?
Rh1 C29 2.0935(17) . ?
Rh1 C30 2.1083(18) . ?
Si1 N1 1.8540(14) . ?
Si1 N2 1.8443(14) . ?
Si1 C1 1.9113(17) . ?
N1 C10 1.336(2) . ?
N1 C21 1.485(2) . ?
N2 C10 1.339(2) . ?
N2 C17 1.484(2) . ?
C1 C2 1.514(3) . ?
C1 C5 1.501(3) . ?
C2 C3 1.343(3) . ?
C2 C6 1.491(3) . ?
C3 C4 1.468(4) . ?
C3 C7 1.507(4) . ?
C4 C5 1.339(4) . ?
C4 C8 1.508(4) . ?
C5 C9 1.495(3) . ?
C10 C11 1.486(2) . ?
C11 C12 1.390(2) . ?
C11 C16 1.396(2) . ?
C12 C13 1.386(3) . ?
C13 C14 1.381(3) . ?
C14 C15 1.377(3) . ?
C15 C16 1.392(3) . ?
C17 C18 1.526(2) . ?
C17 C19 1.529(2) . ?
C17 C20 1.528(2) . ?
C21 C22 1.520(3) . ?
C21 C23 1.528(3) . ?
C21 C24 1.528(3) . ?
C25 C26 1.357(3) . ?
C25 C32A 1.512(6) . ?
C25 C32B 1.558(5) . ?
C26 C27 1.497(3) . ?
C27 C28 1.465(3) . ?
C28 C29 1.511(3) . ?
C29 C30 1.401(3) . ?
C30 C31 1.518(3) . ?
C31 C32A 1.479(6) . ?
C31 C32B 1.459(5) . ?
